data_7240787
loop_
_publ_author_name
'Rani, Jyoti'
'Arora, Ashim'
'Ahmed, J. Irshad'
'Adhikari, Debashis'
'Natarajan, Palani'
'Venugopalan, P.'
'Patra, Ranjan'

_publ_section_title
;
 Nature of Fluorine Interactions in &#x2018;Wheel and Axle&#x2019;
 Topology Based Hexa-Coordinated Sn(IV)-Porphyrins: An Experimental and
 Theoretical Analysis
;
_journal_name_full CrystEngComm
_journal_paper_doi 10.1039/D0CE00333F
_journal_year 2020
_chemical_formula_sum 'C54 H32 F2 N8 O4 Sn'
_chemical_formula_weight 1013.56
_chemical_name_common p-fluorobenzoate-tin-porphrin
_space_group_crystal_system monoclinic
_space_group_IT_number 14
_space_group_name_Hall '-P 2ybc'
_space_group_name_H-M_alt 'P 1 21/c 1'
_atom_sites_solution_hydrogens geom
_audit_creation_method SHELXL-2018/3
_audit_update_record
;
2018-06-02 deposited with the CCDC.	2020-06-26 downloaded from the CCDC.
;
_cell_angle_alpha 90
_cell_angle_beta 99.881(2)
_cell_angle_gamma 90
_cell_formula_units_Z 2
_cell_length_a 10.2892(2)
_cell_length_b 18.7516(3)
_cell_length_c 11.5557(2)
_cell_measurement_reflns_used 13925
_cell_measurement_temperature 293(2)
_cell_measurement_theta_max 27.218
_cell_measurement_theta_min 3.569
_cell_volume 2196.47(7)
_computing_cell_refinement 'CrysAlisPro 1.171.39.33c (Rigaku OD, 2017)'
_computing_data_collection 'CrysAlisPro 1.171.39.33c (Rigaku OD, 2017)'
_computing_data_reduction 'CrysAlisPro 1.171.39.33c (Rigaku OD, 2017)'
_computing_molecular_graphics SHELX
_computing_structure_refinement 'SHELXL-2018/3 (Sheldrick, 2018)'
_computing_structure_solution XP
_diffrn_ambient_temperature 293(2)
_diffrn_measured_fraction_theta_full 0.997
_diffrn_measured_fraction_theta_max 0.997
_diffrn_measurement_device_type 'SuperNova, Single source at offset/far, HyPix3000'
_diffrn_measurement_method '\w scans'
_diffrn_radiation_type MoK\a
_diffrn_radiation_wavelength 0.71073
_diffrn_reflns_av_R_equivalents 0.0493
_diffrn_reflns_av_unetI/netI 0.0322
_diffrn_reflns_Laue_measured_fraction_full 0.997
_diffrn_reflns_Laue_measured_fraction_max 0.997
_diffrn_reflns_limit_h_max 12
_diffrn_reflns_limit_h_min -12
_diffrn_reflns_limit_k_max 19
_diffrn_reflns_limit_k_min -23
_diffrn_reflns_limit_l_max 14
_diffrn_reflns_limit_l_min -14
_diffrn_reflns_number 19400
_diffrn_reflns_point_group_measured_fraction_full 0.997
_diffrn_reflns_point_group_measured_fraction_max 0.997
_diffrn_reflns_theta_full 25.242
_diffrn_reflns_theta_max 25.999
_diffrn_reflns_theta_min 3.275
_diffrn_source 'micro-focus sealed X-ray tube'
_exptl_absorpt_coefficient_mu 0.650
_exptl_absorpt_correction_T_max 1.0
_exptl_absorpt_correction_T_min 0.87788
_exptl_absorpt_correction_type multi-scan
_exptl_absorpt_process_details
;
CrysAlisPro 1.171.39.33c (Rigaku Oxford Diffraction, 2017)
Empirical absorption correction using spherical harmonics,
 implemented in SCALE3 ABSPACK scaling algorithm.
;
_exptl_crystal_colour purple
_exptl_crystal_density_diffrn 1.533
_exptl_crystal_description block
_exptl_crystal_F_000 1024
_exptl_crystal_size_max 0.16
_exptl_crystal_size_mid 0.14
_exptl_crystal_size_min 0.12
_refine_diff_density_max 0.591
_refine_diff_density_min -0.441
_refine_diff_density_rms 0.075
_refine_ls_extinction_method none
_refine_ls_goodness_of_fit_ref 1.051
_refine_ls_hydrogen_treatment constr
_refine_ls_matrix_type full
_refine_ls_number_parameters 313
_refine_ls_number_reflns 4311
_refine_ls_number_restraints 1
_refine_ls_restrained_S_all 1.053
_refine_ls_R_factor_all 0.0463
_refine_ls_R_factor_gt 0.0393
_refine_ls_shift/su_max 0.000
_refine_ls_shift/su_mean 0.000
_refine_ls_structure_factor_coef Fsqd
_refine_ls_weighting_details 'w=1/[\s^2^(Fo^2^)+(0.0801P)^2^+0.8943P] where P=(Fo^2^+2Fc^2^)/3'
_refine_ls_weighting_scheme calc
_refine_ls_wR_factor_gt 0.1210
_refine_ls_wR_factor_ref 0.1258
_reflns_Friedel_coverage 0.000
_reflns_number_gt 3587
_reflns_number_total 4311
_reflns_threshold_expression 'I > 2\s(I)'
_cod_data_source_file d0ce00333f2.cif
_cod_data_source_block shelx_CCDC1
_cod_original_sg_symbol_H-M 'P 21/c'
_cod_database_code 7240787
_shelx_shelxl_version_number 2018/3
_shelx_space_group_comment
;
The symmetry employed for this shelxl refinement is uniquely defined
by the following loop, which should always be used as a source of
symmetry information in preference to the above space-group names.
They are only intended as comments.
;

loop_
_space_group_symop_operation_xyz
'x, y, z'
'-x, y+1/2, -z+1/2'
'-x, -y, -z'
'x, -y-1/2, z-1/2'

loop_
_atom_site_label
_atom_site_type_symbol
_atom_site_fract_x
_atom_site_fract_y
_atom_site_fract_z
_atom_site_U_iso_or_equiv
_atom_site_adp_type
_atom_site_occupancy
_atom_site_site_symmetry_order
_atom_site_calc_flag
_atom_site_refinement_flags_posn
_atom_site_refinement_flags_adp
_atom_site_refinement_flags_occupancy
_atom_site_disorder_assembly
_atom_site_disorder_group
Sn1 Sn 0.500000 0.500000 0.500000 0.03531(13) Uani 1 2 d S . P . .
F1 F 0.0792(3) 0.17415(17) 0.7657(4) 0.1499(15) Uani 1 1 d . . . . .
O1 O 0.3991(2) 0.41183(11) 0.55506(19) 0.0506(5) Uani 1 1 d . U . . .
O2 O 0.5548(3) 0.36830(15) 0.6891(2) 0.0757(7) Uani 1 1 d . . . . .
N1 N 0.6630(2) 0.43962(12) 0.4730(2) 0.0379(5) Uani 1 1 d . . . . .
N2 N 0.4061(2) 0.47443(14) 0.3299(2) 0.0402(5) Uani 1 1 d . . . . .
N3 N 0.6915(4) 0.29356(19) -0.0289(3) 0.0828(10) Uani 1 1 d . . . . .
N4 N -0.1747(4) 0.5928(3) 0.1225(3) 0.0903(12) Uani 1 1 d . . . . .
C1 C 0.7778(3) 0.43386(15) 0.5520(2) 0.0399(6) Uani 1 1 d . . . . .
C2 C 0.8699(3) 0.39378(17) 0.4969(3) 0.0499(7) Uani 1 1 d . . . . .
H2A H 0.955560 0.381436 0.530551 0.060 Uiso 1 1 calc R U . . .
C3 C 0.8086(3) 0.37744(17) 0.3872(3) 0.0480(7) Uani 1 1 d . . . . .
H3B H 0.845501 0.351863 0.331962 0.058 Uiso 1 1 calc R U . . .
C4 C 0.6784(3) 0.40579(14) 0.3701(2) 0.0394(6) Uani 1 1 d . . . . .
C5 C 0.5836(3) 0.40311(15) 0.2672(2) 0.0415(6) Uani 1 1 d . . . . .
C6 C 0.4573(3) 0.43431(15) 0.2496(2) 0.0414(6) Uani 1 1 d . . . . .
C7 C 0.3582(3) 0.42878(17) 0.1460(3) 0.0498(7) Uani 1 1 d . . . . .
H7A H 0.365795 0.403582 0.078174 0.060 Uiso 1 1 calc R U . . .
C8 C 0.2533(3) 0.46615(18) 0.1643(3) 0.0498(7) Uani 1 1 d . . . . .
H8A H 0.175238 0.471990 0.111143 0.060 Uiso 1 1 calc R U . . .
C9 C 0.2820(4) 0.49590(13) 0.2810(3) 0.0410(7) Uani 1 1 d . . . . .
C10 C 0.1976(3) 0.53891(15) 0.3342(2) 0.0423(6) Uani 1 1 d . . . . .
C11 C 0.6221(3) 0.36478(16) 0.1642(2) 0.0457(7) Uani 1 1 d . . . . .
C12 C 0.6244(4) 0.39970(19) 0.0590(3) 0.0596(9) Uani 1 1 d . . . . .
H12A H 0.603673 0.447943 0.051439 0.071 Uiso 1 1 calc R U . . .
C13 C 0.6573(4) 0.3628(2) -0.0335(3) 0.0746(11) Uani 1 1 d . . . . .
H13A H 0.656000 0.387018 -0.103894 0.089 Uiso 1 1 calc R U . . .
C14 C 0.6558(4) 0.29369(18) 0.1704(3) 0.0575(8) Uani 1 1 d . . . . .
H14A H 0.656363 0.267842 0.239196 0.069 Uiso 1 1 calc R U . . .
C15 C 0.6891(4) 0.2615(2) 0.0707(4) 0.0755(12) Uani 1 1 d . . . . .
H15A H 0.711432 0.213395 0.075681 0.091 Uiso 1 1 calc R U . . .
C16 C 0.0684(3) 0.55821(16) 0.2604(3) 0.0462(7) Uani 1 1 d . . . . .
C17 C -0.0453(5) 0.5225(3) 0.2689(6) 0.1034(19) Uani 1 1 d . . . . .
H17A H -0.044750 0.484528 0.320738 0.124 Uiso 1 1 calc R U . . .
C18 C -0.1622(5) 0.5443(3) 0.1984(6) 0.115(2) Uani 1 1 d . . . . .
H18A H -0.238732 0.520505 0.208575 0.138 Uiso 1 1 calc R U . . .
C19 C 0.0563(4) 0.6146(2) 0.1852(4) 0.0756(11) Uani 1 1 d . . . . .
H19A H 0.128624 0.643341 0.179535 0.091 Uiso 1 1 calc R U . . .
C20 C -0.0659(5) 0.6287(3) 0.1172(4) 0.0944(15) Uani 1 1 d . . . . .
H20A H -0.071203 0.666196 0.063985 0.113 Uiso 1 1 calc R U . . .
C21 C 0.4396(4) 0.36949(18) 0.6368(3) 0.0556(8) Uani 1 1 d . U . . .
C22 C 0.3396(4) 0.31674(17) 0.6670(3) 0.0591(9) Uani 1 1 d . . . . .
C23 C 0.2162(4) 0.3105(2) 0.6043(3) 0.0663(10) Uani 1 1 d . . . . .
H23A H 0.191226 0.339189 0.538530 0.080 Uiso 1 1 calc R U . . .
C24 C 0.1277(4) 0.2631(3) 0.6356(5) 0.0873(13) Uani 1 1 d . . . . .
H24A H 0.042613 0.259141 0.593120 0.105 Uiso 1 1 calc R U . . .
C25 C 0.1697(6) 0.2215(2) 0.7320(5) 0.0921(16) Uani 1 1 d . . . . .
C26 C 0.2931(5) 0.2256(2) 0.7992(4) 0.0835(13) Uani 1 1 d . . . . .
H26A H 0.317688 0.197066 0.865112 0.100 Uiso 1 1 calc R U . . .
C27 C 0.3763(4) 0.2729(2) 0.7647(4) 0.0734(11) Uani 1 1 d . . . . .
H27A H 0.461381 0.276550 0.807206 0.088 Uiso 1 1 calc R U . . .

loop_
_atom_site_aniso_label
_atom_site_aniso_U_11
_atom_site_aniso_U_22
_atom_site_aniso_U_33
_atom_site_aniso_U_23
_atom_site_aniso_U_13
_atom_site_aniso_U_12
Sn1 0.0433(2) 0.0366(2) 0.02510(18) -0.00131(9) 0.00319(12) 0.00408(10)
F1 0.128(3) 0.102(2) 0.245(4) 0.018(2) 0.103(3) -0.0296(19)
O1 0.0613(14) 0.0453(12) 0.0466(12) 0.0030(9) 0.0132(10) -0.0060(10)
O2 0.0722(17) 0.0723(17) 0.0784(18) 0.0187(14) 0.0007(14) -0.0045(14)
N1 0.0431(13) 0.0399(13) 0.0291(11) -0.0021(9) 0.0019(10) 0.0054(10)
N2 0.0513(14) 0.0394(12) 0.0287(12) -0.0026(11) 0.0032(10) 0.0045(12)
N3 0.124(3) 0.079(2) 0.0525(19) -0.0174(17) 0.0349(19) 0.008(2)
N4 0.072(2) 0.124(3) 0.064(2) -0.016(2) -0.0175(19) 0.022(2)
C1 0.0442(15) 0.0389(14) 0.0360(14) 0.0013(12) 0.0054(12) 0.0035(12)
C2 0.0462(16) 0.0574(19) 0.0468(17) 0.0013(14) 0.0104(13) 0.0075(14)
C3 0.0531(17) 0.0520(18) 0.0414(16) -0.0028(14) 0.0153(14) 0.0065(14)
C4 0.0513(16) 0.0389(14) 0.0296(13) 0.0003(11) 0.0117(12) 0.0039(12)
C5 0.0527(17) 0.0392(15) 0.0330(14) -0.0023(12) 0.0084(12) 0.0000(13)
C6 0.0534(17) 0.0399(15) 0.0302(14) -0.0043(12) 0.0056(12) 0.0010(13)
C7 0.065(2) 0.0503(17) 0.0311(15) -0.0086(13) 0.0000(13) 0.0034(15)
C8 0.0578(19) 0.0532(19) 0.0339(15) -0.0028(14) -0.0047(13) 0.0032(16)
C9 0.0475(18) 0.0413(17) 0.0327(17) 0.0004(11) 0.0028(14) -0.0001(11)
C10 0.0447(15) 0.0456(17) 0.0353(15) 0.0056(13) 0.0033(12) 0.0015(13)
C11 0.0591(18) 0.0455(16) 0.0333(15) -0.0059(13) 0.0102(13) 0.0012(14)
C12 0.087(3) 0.0549(19) 0.0384(17) -0.0013(15) 0.0156(16) 0.0024(18)
C13 0.105(3) 0.084(3) 0.0394(19) -0.0013(18) 0.0272(19) 0.004(2)
C14 0.072(2) 0.0502(19) 0.053(2) -0.0041(15) 0.0192(17) 0.0052(16)
C15 0.116(3) 0.051(2) 0.068(3) -0.0104(18) 0.039(2) 0.013(2)
C16 0.0441(16) 0.0533(17) 0.0390(15) -0.0043(13) 0.0014(12) 0.0032(13)
C17 0.067(3) 0.102(3) 0.129(5) 0.042(4) -0.019(3) -0.028(3)
C18 0.063(3) 0.125(5) 0.140(5) -0.005(4) -0.030(3) -0.022(3)
C19 0.066(2) 0.089(3) 0.071(3) 0.031(2) 0.010(2) 0.015(2)
C20 0.099(4) 0.118(4) 0.063(3) 0.029(3) 0.007(2) 0.042(3)
C21 0.064(2) 0.0545(19) 0.0484(18) -0.0045(13) 0.0100(16) 0.0042(16)
C22 0.072(2) 0.0472(18) 0.065(2) 0.0016(16) 0.0300(18) 0.0012(16)
C23 0.068(2) 0.071(2) 0.064(2) 0.0040(19) 0.0205(19) 0.0076(19)
C24 0.069(3) 0.078(3) 0.115(4) -0.015(3) 0.019(3) -0.003(2)
C25 0.111(4) 0.049(2) 0.135(4) 0.009(3) 0.073(4) -0.001(2)
C26 0.096(3) 0.072(3) 0.096(3) 0.026(2) 0.054(3) 0.018(2)
C27 0.076(3) 0.075(3) 0.073(3) 0.003(2) 0.023(2) 0.005(2)

loop_
_atom_type_symbol
_atom_type_description
_atom_type_scat_dispersion_real
_atom_type_scat_dispersion_imag
_atom_type_scat_source
C C 0.0033 0.0016 'International Tables Vol C Tables 4.2.6.8 and 6.1.1.4'
H H 0.0000 0.0000 'International Tables Vol C Tables 4.2.6.8 and 6.1.1.4'
N N 0.0061 0.0033 'International Tables Vol C Tables 4.2.6.8 and 6.1.1.4'
O O 0.0106 0.0060 'International Tables Vol C Tables 4.2.6.8 and 6.1.1.4'
Sn Sn -0.6537 1.4246 'International Tables Vol C Tables 4.2.6.8 and 6.1.1.4'
F F 0.0171 0.0103 'International Tables Vol C Tables 4.2.6.8 and 6.1.1.4'

loop_
_geom_angle_atom_site_label_1
_geom_angle_atom_site_label_2
_geom_angle_atom_site_label_3
_geom_angle
_geom_angle_site_symmetry_1
_geom_angle_site_symmetry_3
_geom_angle_publ_flag
N2 Sn1 N2 180.0 3_666 . ?
N2 Sn1 N1 90.66(9) 3_666 . ?
N2 Sn1 N1 89.34(9) . . ?
N2 Sn1 N1 89.34(9) 3_666 3_666 ?
N2 Sn1 N1 90.66(9) . 3_666 ?
N1 Sn1 N1 180.0 . 3_666 ?
N2 Sn1 O1 86.09(9) 3_666 3_666 ?
N2 Sn1 O1 93.91(9) . 3_666 ?
N1 Sn1 O1 86.00(8) . 3_666 ?
N1 Sn1 O1 94.00(8) 3_666 3_666 ?
N2 Sn1 O1 93.91(9) 3_666 . ?
N2 Sn1 O1 86.09(9) . . ?
N1 Sn1 O1 94.00(8) . . ?
N1 Sn1 O1 86.00(8) 3_666 . ?
O1 Sn1 O1 180.00(7) 3_666 . ?
C21 O1 Sn1 127.5(2) . . ?
C1 N1 C4 109.0(2) . . ?
C1 N1 Sn1 124.47(18) . . ?
C4 N1 Sn1 126.23(18) . . ?
C9 N2 C6 108.8(2) . . ?
C9 N2 Sn1 124.8(2) . . ?
C6 N2 Sn1 126.43(19) . . ?
C15 N3 C13 115.9(3) . . ?
C18 N4 C20 114.6(4) . . ?
N1 C1 C10 126.7(3) . 3_666 ?
N1 C1 C2 107.7(2) . . ?
C10 C1 C2 125.6(3) 3_666 . ?
C3 C2 C1 107.3(3) . . ?
C3 C2 H2A 126.4 . . ?
C1 C2 H2A 126.4 . . ?
C2 C3 C4 108.8(3) . . ?
C2 C3 H3B 125.6 . . ?
C4 C3 H3B 125.6 . . ?
N1 C4 C5 125.5(3) . . ?
N1 C4 C3 107.2(2) . . ?
C5 C4 C3 127.3(3) . . ?
C4 C5 C6 126.7(3) . . ?
C4 C5 C11 116.7(3) . . ?
C6 C5 C11 116.6(3) . . ?
N2 C6 C5 125.7(3) . . ?
N2 C6 C7 107.7(3) . . ?
C5 C6 C7 126.6(3) . . ?
C8 C7 C6 107.9(3) . . ?
C8 C7 H7A 126.0 . . ?
C6 C7 H7A 126.0 . . ?
C7 C8 C9 108.1(3) . . ?
C7 C8 H8A 126.0 . . ?
C9 C8 H8A 126.0 . . ?
N2 C9 C10 126.4(3) . . ?
N2 C9 C8 107.5(3) . . ?
C10 C9 C8 126.1(3) . . ?
C1 C10 C9 126.9(3) 3_666 . ?
C1 C10 C16 116.7(3) 3_666 . ?
C9 C10 C16 116.5(3) . . ?
C14 C11 C12 117.5(3) . . ?
C14 C11 C5 121.4(3) . . ?
C12 C11 C5 121.1(3) . . ?
C13 C12 C11 119.5(3) . . ?
C13 C12 H12A 120.3 . . ?
C11 C12 H12A 120.3 . . ?
N3 C13 C12 123.9(3) . . ?
N3 C13 H13A 118.1 . . ?
C12 C13 H13A 118.1 . . ?
C11 C14 C15 118.1(3) . . ?
C11 C14 H14A 120.9 . . ?
C15 C14 H14A 120.9 . . ?
N3 C15 C14 125.1(4) . . ?
N3 C15 H15A 117.5 . . ?
C14 C15 H15A 117.5 . . ?
C19 C16 C17 116.1(4) . . ?
C19 C16 C10 121.8(3) . . ?
C17 C16 C10 121.9(3) . . ?
C16 C17 C18 118.6(5) . . ?
C16 C17 H17A 120.7 . . ?
C18 C17 H17A 120.7 . . ?
N4 C18 C17 126.6(5) . . ?
N4 C18 H18A 116.7 . . ?
C17 C18 H18A 116.7 . . ?
C16 C19 C20 118.9(4) . . ?
C16 C19 H19A 120.5 . . ?
C20 C19 H19A 120.5 . . ?
N4 C20 C19 124.8(4) . . ?
N4 C20 H20A 117.6 . . ?
C19 C20 H20A 117.6 . . ?
O2 C21 O1 123.3(3) . . ?
O2 C21 C22 120.6(3) . . ?
O1 C21 C22 116.0(3) . . ?
C23 C22 C27 118.8(3) . . ?
C23 C22 C21 123.0(3) . . ?
C27 C22 C21 118.2(4) . . ?
C22 C23 C24 121.4(4) . . ?
C22 C23 H23A 119.3 . . ?
C24 C23 H23A 119.3 . . ?
C23 C24 C25 117.1(4) . . ?
C23 C24 H24A 121.5 . . ?
C25 C24 H24A 121.5 . . ?
C24 C25 C26 124.1(4) . . ?
C24 C25 F1 117.3(5) . . ?
C26 C25 F1 118.5(5) . . ?
C27 C26 C25 116.5(4) . . ?
C27 C26 H26A 121.8 . . ?
C25 C26 H26A 121.8 . . ?
C26 C27 C22 122.2(4) . . ?
C26 C27 H27A 118.9 . . ?
C22 C27 H27A 118.9 . . ?

loop_
_geom_bond_atom_site_label_1
_geom_bond_atom_site_label_2
_geom_bond_distance
_geom_bond_site_symmetry_2
_geom_bond_publ_flag
Sn1 N2 2.092(2) 3_666 ?
Sn1 N2 2.092(2) . ?
Sn1 N1 2.091(2) . ?
Sn1 N1 2.091(2) 3_666 ?
Sn1 O1 2.108(2) 3_666 ?
Sn1 O1 2.108(2) . ?
F1 C25 1.389(5) . ?
O1 C21 1.249(4) . ?
O2 C21 1.236(4) . ?
N1 C1 1.368(4) . ?
N1 C4 1.381(3) . ?
N2 C9 1.365(4) . ?
N2 C6 1.369(4) . ?
N3 C15 1.302(5) . ?
N3 C13 1.344(5) . ?
N4 C18 1.254(7) . ?
N4 C20 1.317(6) . ?
C1 C10 1.393(4) 3_666 ?
C1 C2 1.440(4) . ?
C2 C3 1.350(4) . ?
C2 H2A 0.9300 . ?
C3 C4 1.424(4) . ?
C3 H3B 0.9300 . ?
C4 C5 1.404(4) . ?
C5 C6 1.407(4) . ?
C5 C11 1.501(4) . ?
C6 C7 1.437(4) . ?
C7 C8 1.334(4) . ?
C7 H7A 0.9300 . ?
C8 C9 1.442(4) . ?
C8 H8A 0.9300 . ?
C9 C10 1.402(4) . ?
C10 C16 1.495(4) . ?
C11 C14 1.376(4) . ?
C11 C12 1.385(4) . ?
C12 C13 1.363(5) . ?
C12 H12A 0.9300 . ?
C13 H13A 0.9300 . ?
C14 C15 1.395(5) . ?
C14 H14A 0.9300 . ?
C15 H15A 0.9300 . ?
C16 C19 1.361(5) . ?
C16 C17 1.366(6) . ?
C17 C18 1.394(7) . ?
C17 H17A 0.9300 . ?
C18 H18A 0.9300 . ?
C19 C20 1.388(6) . ?
C19 H19A 0.9300 . ?
C20 H20A 0.9300 . ?
C21 C22 1.511(5) . ?
C22 C23 1.355(5) . ?
C22 C27 1.395(5) . ?
C23 C24 1.366(6) . ?
C23 H23A 0.9300 . ?
C24 C25 1.368(7) . ?
C24 H24A 0.9300 . ?
C25 C26 1.372(7) . ?
C26 C27 1.340(6) . ?
C26 H26A 0.9300 . ?
C27 H27A 0.9300 . ?

loop_
_geom_torsion_atom_site_label_1
_geom_torsion_atom_site_label_2
_geom_torsion_atom_site_label_3
_geom_torsion_atom_site_label_4
_geom_torsion
_geom_torsion_site_symmetry_1
_geom_torsion_site_symmetry_2
_geom_torsion_site_symmetry_3
_geom_torsion_site_symmetry_4
_geom_torsion_publ_flag
C4 N1 C1 C10 179.8(3) . . . 3_666 ?
Sn1 N1 C1 C10 6.0(4) . . . 3_666 ?
C4 N1 C1 C2 -0.6(3) . . . . ?
Sn1 N1 C1 C2 -174.43(18) . . . . ?
N1 C1 C2 C3 0.6(3) . . . . ?
C10 C1 C2 C3 -179.9(3) 3_666 . . . ?
C1 C2 C3 C4 -0.3(4) . . . . ?
C1 N1 C4 C5 -177.2(3) . . . . ?
Sn1 N1 C4 C5 -3.5(4) . . . . ?
C1 N1 C4 C3 0.5(3) . . . . ?
Sn1 N1 C4 C3 174.1(2) . . . . ?
C2 C3 C4 N1 -0.1(3) . . . . ?
C2 C3 C4 C5 177.5(3) . . . . ?
N1 C4 C5 C6 0.4(5) . . . . ?
C3 C4 C5 C6 -176.7(3) . . . . ?
N1 C4 C5 C11 178.6(3) . . . . ?
C3 C4 C5 C11 1.4(4) . . . . ?
C9 N2 C6 C5 179.5(3) . . . . ?
Sn1 N2 C6 C5 -0.3(4) . . . . ?
C9 N2 C6 C7 -1.7(3) . . . . ?
Sn1 N2 C6 C7 178.5(2) . . . . ?
C4 C5 C6 N2 1.6(5) . . . . ?
C11 C5 C6 N2 -176.5(3) . . . . ?
C4 C5 C6 C7 -177.0(3) . . . . ?
C11 C5 C6 C7 4.9(4) . . . . ?
N2 C6 C7 C8 1.5(4) . . . . ?
C5 C6 C7 C8 -179.7(3) . . . . ?
C6 C7 C8 C9 -0.7(4) . . . . ?
C6 N2 C9 C10 -178.8(3) . . . . ?
Sn1 N2 C9 C10 1.0(4) . . . . ?
C6 N2 C9 C8 1.3(3) . . . . ?
Sn1 N2 C9 C8 -179.0(2) . . . . ?
C7 C8 C9 N2 -0.3(4) . . . . ?
C7 C8 C9 C10 179.8(3) . . . . ?
N2 C9 C10 C1 -2.2(5) . . . 3_666 ?
C8 C9 C10 C1 177.7(3) . . . 3_666 ?
N2 C9 C10 C16 177.1(3) . . . . ?
C8 C9 C10 C16 -3.0(5) . . . . ?
C4 C5 C11 C14 60.4(4) . . . . ?
C6 C5 C11 C14 -121.2(3) . . . . ?
C4 C5 C11 C12 -119.8(3) . . . . ?
C6 C5 C11 C12 58.5(4) . . . . ?
C14 C11 C12 C13 1.1(5) . . . . ?
C5 C11 C12 C13 -178.7(3) . . . . ?
C15 N3 C13 C12 1.4(7) . . . . ?
C11 C12 C13 N3 -1.6(7) . . . . ?
C12 C11 C14 C15 -0.4(5) . . . . ?
C5 C11 C14 C15 179.3(3) . . . . ?
C13 N3 C15 C14 -0.7(7) . . . . ?
C11 C14 C15 N3 0.3(7) . . . . ?
C1 C10 C16 C19 94.8(4) 3_666 . . . ?
C9 C10 C16 C19 -84.6(4) . . . . ?
C1 C10 C16 C17 -81.8(5) 3_666 . . . ?
C9 C10 C16 C17 98.8(5) . . . . ?
C19 C16 C17 C18 2.3(8) . . . . ?
C10 C16 C17 C18 179.1(5) . . . . ?
C20 N4 C18 C17 -4.9(9) . . . . ?
C16 C17 C18 N4 2.8(11) . . . . ?
C17 C16 C19 C20 -4.7(7) . . . . ?
C10 C16 C19 C20 178.5(4) . . . . ?
C18 N4 C20 C19 2.1(8) . . . . ?
C16 C19 C20 N4 2.7(8) . . . . ?
Sn1 O1 C21 O2 -9.6(5) . . . . ?
Sn1 O1 C21 C22 172.4(2) . . . . ?
O2 C21 C22 C23 -172.6(4) . . . . ?
O1 C21 C22 C23 5.5(5) . . . . ?
O2 C21 C22 C27 7.9(5) . . . . ?
O1 C21 C22 C27 -174.1(3) . . . . ?
C27 C22 C23 C24 0.7(6) . . . . ?
C21 C22 C23 C24 -178.8(3) . . . . ?
C22 C23 C24 C25 -0.8(6) . . . . ?
C23 C24 C25 C26 1.1(7) . . . . ?
C23 C24 C25 F1 178.7(4) . . . . ?
C24 C25 C26 C27 -1.2(7) . . . . ?
F1 C25 C26 C27 -178.8(4) . . . . ?
C25 C26 C27 C22 1.1(6) . . . . ?
C23 C22 C27 C26 -0.9(6) . . . . ?
C21 C22 C27 C26 178.7(4) . . . . ?
